data_7018071
loop_
_publ_author_name
'Vasudevan, Kalyan V.'
'Smith, Nickolaus A.'
'Scott, Brian L.'
'Bennett, Bryan L.'
'Muenchausen, Ross E.'
'Gordon, John C.'

_publ_section_title
;
 Ionic liquid mediated routes to polydentate oxygen-donor adducts of
 cerium(iii) bromide.
;
_journal_issue 7
_journal_name_full 'Dalton transactions (Cambridge, England : 2003)'
_journal_page_first 1924
_journal_page_last 1927
_journal_paper_doi 10.1039/c2dt12333a
_journal_volume 41
_journal_year 2012
_chemical_formula_sum 'C8 H20 Br3 Ce O4'
_chemical_formula_weight 560.09
_chemical_name_systematic
;
?
;
_space_group_IT_number 14
_symmetry_cell_setting monoclinic
_symmetry_space_group_name_Hall '-P 2yn'
_symmetry_space_group_name_H-M 'P 1 21/n 1'
_atom_sites_solution_hydrogens geom
_atom_sites_solution_primary direct
_atom_sites_solution_secondary difmap
_audit_creation_method SHELXL-97
_cell_angle_alpha 90.00
_cell_angle_beta 97.348(2)
_cell_angle_gamma 90.00
_cell_formula_units_Z 4
_cell_length_a 10.0605(19)
_cell_length_b 13.140(3)
_cell_length_c 12.781(2)
_cell_measurement_temperature 140(1)
_cell_volume 1675.7(6)
_computing_cell_refinement 'SAINT+, v. 7.66a (Bruker AXS, 2009)'
_computing_data_collection 'APEX II, v. 7.0 (Bruker AXS, 2009)'
_computing_data_reduction 'SAINT+, v. 7.66a (Bruker AXS, 2009)'
_computing_molecular_graphics 'SHELXTL, v. 6.14, (Bruker AXS, 2000)'
_computing_publication_material 'SHELXTL, v. 6.14, (Bruker AXS, 2000)'
_computing_structure_refinement 'SHELXL-97 (Sheldrick, 1997)'
_computing_structure_solution 'SHELXS-97 (Sheldrick, 1990)'
_diffrn_ambient_temperature 140(1)
_diffrn_measured_fraction_theta_full 0.999
_diffrn_measured_fraction_theta_max 0.948
_diffrn_measurement_device_type 'Bruker D8 with APEXII CCD'
_diffrn_measurement_method '\w scans'
_diffrn_radiation_monochromator graphite
_diffrn_radiation_source 'fine-focus sealed tube'
_diffrn_radiation_type MoK\a
_diffrn_radiation_wavelength 0.71073
_diffrn_reflns_av_R_equivalents 0.0275
_diffrn_reflns_av_sigmaI/netI 0.0232
_diffrn_reflns_limit_h_max 13
_diffrn_reflns_limit_h_min -13
_diffrn_reflns_limit_k_max 17
_diffrn_reflns_limit_k_min -17
_diffrn_reflns_limit_l_max 16
_diffrn_reflns_limit_l_min -16
_diffrn_reflns_number 18332
_diffrn_reflns_theta_full 25.00
_diffrn_reflns_theta_max 28.27
_diffrn_reflns_theta_min 2.23
_diffrn_standards_decay_% 0
_diffrn_standards_interval_count 0
_diffrn_standards_interval_time 0
_diffrn_standards_number 0
_exptl_absorpt_coefficient_mu 9.867
_exptl_absorpt_correction_T_max 0.5058
_exptl_absorpt_correction_T_min 0.1687
_exptl_absorpt_correction_type multi-scan
_exptl_absorpt_process_details 'SADABS v. 1 (Sheldrick, 2008)'
_exptl_crystal_colour colorless
_exptl_crystal_density_diffrn 2.220
_exptl_crystal_density_method 'not measured'
_exptl_crystal_description block
_exptl_crystal_F_000 1052
_exptl_crystal_size_max 0.28
_exptl_crystal_size_mid 0.22
_exptl_crystal_size_min 0.08
_refine_diff_density_max 1.191
_refine_diff_density_min -0.804
_refine_diff_density_rms 0.103
_refine_ls_extinction_method none
_refine_ls_goodness_of_fit_ref 1.259
_refine_ls_hydrogen_treatment constr
_refine_ls_matrix_type full
_refine_ls_number_parameters 168
_refine_ls_number_reflns 3937
_refine_ls_number_restraints 6
_refine_ls_restrained_S_all 1.261
_refine_ls_R_factor_all 0.0320
_refine_ls_R_factor_gt 0.0227
_refine_ls_shift/su_max 0.002
_refine_ls_shift/su_mean 0.000
_refine_ls_structure_factor_coef Fsqd
_refine_ls_weighting_details 'calc w=1/[\s^2^(Fo^2^)+(0.0200P)^2^+0.0000P] where P=(Fo^2^+2Fc^2^)/3'
_refine_ls_weighting_scheme calc
_refine_ls_wR_factor_gt 0.0468
_refine_ls_wR_factor_ref 0.0485
_reflns_number_gt 3362
_reflns_number_total 3937
_reflns_threshold_expression >2sigma(I)
_cod_data_source_file c2dt12333a.txt
_cod_data_source_block apx1333
_cod_original_cell_volume 1675.7(5)
_cod_original_sg_symbol_H-M 'P 21/n'
_cod_database_code 7018071

loop_
_symmetry_equiv_pos_as_xyz
'x, y, z'
'-x+1/2, y+1/2, -z+1/2'
'-x, -y, -z'
'x-1/2, -y-1/2, z-1/2'

loop_
_atom_site_label
_atom_site_type_symbol
_atom_site_fract_x
_atom_site_fract_y
_atom_site_fract_z
_atom_site_U_iso_or_equiv
_atom_site_adp_type
_atom_site_occupancy
_atom_site_symmetry_multiplicity
_atom_site_calc_flag
_atom_site_refinement_flags
_atom_site_disorder_assembly
_atom_site_disorder_group
Ce1 Ce 0.131525(16) 0.771101(13) 0.918079(12) 0.01969(5) Uani 1 1 d . A .
Br1 Br 0.40107(3) 0.81556(2) 0.87809(2) 0.02738(8) Uani 1 1 d . . .
Br2 Br -0.12365(3) 0.68314(3) 0.94973(2) 0.03163(8) Uani 1 1 d . . .
Br3 Br 0.00201(3) 0.92823(3) 0.78535(3) 0.03586(9) Uani 1 1 d . . .
O1 O 0.1868(2) 0.91404(16) 1.04766(17) 0.0352(5) Uani 1 1 d . . .
O2 O 0.1763(2) 0.71732(15) 1.10859(15) 0.0267(5) Uani 1 1 d . . .
O3 O 0.1148(2) 0.68293(16) 0.73972(16) 0.0349(6) Uani 1 1 d D . .
O4 O 0.2204(2) 0.59147(16) 0.92374(16) 0.0280(5) Uani 1 1 d D . .
C1 C 0.2319(4) 1.0132(3) 1.0175(3) 0.0475(10) Uani 1 1 d . . .
H1A H 0.2120 1.0629 1.0683 0.071 Uiso 1 1 calc R . .
H1B H 0.1867 1.0311 0.9493 0.071 Uiso 1 1 calc R . .
H1C H 0.3268 1.0114 1.0150 0.071 Uiso 1 1 calc R . .
C2 C 0.2508(4) 0.8843(3) 1.1502(3) 0.0415(9) Uani 1 1 d . . .
H2A H 0.2499 0.9405 1.1993 0.050 Uiso 1 1 calc R . .
H2B H 0.3433 0.8655 1.1462 0.050 Uiso 1 1 calc R . .
C3 C 0.1769(4) 0.7964(3) 1.1869(2) 0.0381(9) Uani 1 1 d . . .
H3A H 0.2206 0.7725 1.2544 0.046 Uiso 1 1 calc R . .
H3B H 0.0859 0.8161 1.1950 0.046 Uiso 1 1 calc R . .
C4 C 0.1336(4) 0.6224(2) 1.1514(3) 0.0354(8) Uani 1 1 d . . .
H4A H 0.2013 0.5989 1.2059 0.053 Uiso 1 1 calc R . .
H4B H 0.1201 0.5723 1.0964 0.053 Uiso 1 1 calc R . .
H4C H 0.0513 0.6329 1.1804 0.053 Uiso 1 1 calc R . .
C5 C 0.1541(4) 0.7269(3) 0.6461(3) 0.0454(9) Uani 1 1 d . A .
H5A H 0.2498 0.7231 0.6488 0.068 Uiso 1 1 calc R . .
H5B H 0.1264 0.7968 0.6411 0.068 Uiso 1 1 calc R . .
H5C H 0.1126 0.6902 0.5856 0.068 Uiso 1 1 calc R . .
C6 C 0.0881(10) 0.5722(6) 0.7548(7) 0.034(3) Uani 0.409(11) 1 d PD A 1
H6A H 0.0096 0.5625 0.7906 0.041 Uiso 0.409(11) 1 calc PR A 1
H6B H 0.0747 0.5368 0.6877 0.041 Uiso 0.409(11) 1 calc PR A 1
C7 C 0.2097(11) 0.5361(8) 0.8201(8) 0.030(3) Uani 0.409(11) 1 d PD A 1
H7A H 0.2879 0.5499 0.7852 0.036 Uiso 0.409(11) 1 calc PR A 1
H7B H 0.2042 0.4633 0.8314 0.036 Uiso 0.409(11) 1 calc PR A 1
C6' C 0.1794(7) 0.5825(4) 0.7394(4) 0.0268(17) Uani 0.591(11) 1 d PD A 2
H6'1 H 0.2751 0.5897 0.7379 0.032 Uiso 0.591(11) 1 calc PR A 2
H6'2 H 0.1418 0.5432 0.6785 0.032 Uiso 0.591(11) 1 calc PR A 2
C7' C 0.1516(8) 0.5318(6) 0.8397(5) 0.0281(17) Uani 0.591(11) 1 d PD A 2
H7'1 H 0.0560 0.5306 0.8442 0.034 Uiso 0.591(11) 1 calc PR A 2
H7'2 H 0.1848 0.4624 0.8429 0.034 Uiso 0.591(11) 1 calc PR A 2
C8 C 0.3478(3) 0.5579(3) 0.9747(3) 0.0349(8) Uani 1 1 d . A .
H8A H 0.3411 0.4883 0.9964 0.052 Uiso 1 1 calc R . .
H8B H 0.3746 0.5997 1.0353 0.052 Uiso 1 1 calc R . .
H8C H 0.4132 0.5630 0.9264 0.052 Uiso 1 1 calc R . .

loop_
_atom_site_aniso_label
_atom_site_aniso_U_11
_atom_site_aniso_U_22
_atom_site_aniso_U_33
_atom_site_aniso_U_23
_atom_site_aniso_U_13
_atom_site_aniso_U_12
Ce1 0.02087(9) 0.02016(9) 0.01927(8) 0.00141(6) 0.00725(6) 0.00228(7)
Br1 0.02290(16) 0.03165(17) 0.02925(16) 0.00274(12) 0.00974(12) -0.00028(13)
Br2 0.02358(17) 0.0440(2) 0.02871(17) 0.00706(13) 0.00884(13) -0.00194(14)
Br3 0.03331(19) 0.03447(19) 0.04075(19) 0.01472(15) 0.00836(15) 0.01015(14)
O1 0.0560(16) 0.0249(12) 0.0285(12) -0.0040(9) 0.0194(11) -0.0035(11)
O2 0.0339(12) 0.0273(12) 0.0204(10) 0.0005(9) 0.0092(9) 0.0000(9)
O3 0.0589(16) 0.0260(12) 0.0201(11) 0.0011(9) 0.0061(10) 0.0052(11)
O4 0.0286(12) 0.0259(12) 0.0285(11) -0.0018(9) -0.0010(9) 0.0057(9)
C1 0.076(3) 0.0273(19) 0.044(2) -0.0077(16) 0.0265(19) -0.0101(19)
C2 0.051(2) 0.036(2) 0.0369(19) -0.0126(15) 0.0007(17) -0.0030(17)
C3 0.057(2) 0.040(2) 0.0171(15) -0.0031(13) 0.0070(15) 0.0026(17)
C4 0.044(2) 0.0339(19) 0.0307(17) 0.0124(14) 0.0128(15) 0.0026(16)
C5 0.045(2) 0.071(3) 0.0215(17) -0.0021(17) 0.0118(15) -0.004(2)
C6 0.041(7) 0.023(4) 0.039(5) -0.007(3) 0.013(4) 0.004(4)
C7 0.028(6) 0.019(4) 0.041(6) -0.005(4) 0.002(5) 0.003(5)
C6' 0.029(4) 0.028(3) 0.024(3) -0.008(2) 0.007(2) 0.000(2)
C7' 0.028(4) 0.027(3) 0.030(3) -0.003(2) 0.007(3) -0.004(3)
C8 0.0283(18) 0.038(2) 0.0394(19) 0.0075(15) 0.0066(15) 0.0121(15)

loop_
_atom_type_symbol
_atom_type_description
_atom_type_scat_dispersion_real
_atom_type_scat_dispersion_imag
_atom_type_scat_source
C C 0.0033 0.0016 'International Tables Vol C Tables 4.2.6.8 and 6.1.1.4'
H H 0.0000 0.0000 'International Tables Vol C Tables 4.2.6.8 and 6.1.1.4'
O O 0.0106 0.0060 'International Tables Vol C Tables 4.2.6.8 and 6.1.1.4'
Br Br -0.2901 2.4595 'International Tables Vol C Tables 4.2.6.8 and 6.1.1.4'
Ce Ce -0.2486 2.6331 'International Tables Vol C Tables 4.2.6.8 and 6.1.1.4'

loop_
_geom_angle_atom_site_label_1
_geom_angle_atom_site_label_2
_geom_angle_atom_site_label_3
_geom_angle
O2 Ce1 O1 64.95(7)
O2 Ce1 O4 71.99(6)
O1 Ce1 O4 129.16(7)
O2 Ce1 O3 136.17(7)
O1 Ce1 O3 155.88(7)
O4 Ce1 O3 65.28(7)
O2 Ce1 Br3 141.50(5)
O1 Ce1 Br3 84.13(6)
O4 Ce1 Br3 145.19(5)
O3 Ce1 Br3 79.94(5)
O2 Ce1 Br1 99.92(5)
O1 Ce1 Br1 80.32(5)
O4 Ce1 Br1 81.77(5)
O3 Ce1 Br1 83.64(6)
Br3 Ce1 Br1 96.627(13)
O2 Ce1 Br2 78.74(5)
O1 Ce1 Br2 109.36(5)
O4 Ce1 Br2 86.54(5)
O3 Ce1 Br2 89.15(6)
Br3 Ce1 Br2 91.498(15)
Br1 Ce1 Br2 168.021(11)
C2 O1 C1 111.6(3)
C2 O1 Ce1 115.57(18)
C1 O1 Ce1 123.13(18)
C4 O2 C3 109.5(2)
C4 O2 Ce1 125.56(18)
C3 O2 Ce1 116.90(17)
C5 O3 C6' 101.0(3)
C5 O3 C6 125.1(4)
C6' O3 C6 38.3(4)
C5 O3 Ce1 124.9(2)
C6' O3 Ce1 115.6(2)
C6 O3 Ce1 108.6(3)
C8 O4 C7' 119.4(4)
C8 O4 C7 102.2(4)
C7' O4 C7 26.1(3)
C8 O4 Ce1 126.54(19)
C7' O4 Ce1 110.8(3)
C7 O4 Ce1 116.3(4)
O1 C2 C3 108.4(3)
O2 C3 C2 107.5(3)
C7 C6 O3 103.7(8)
C6 C7 O4 107.8(7)
O3 C6' C7' 105.4(5)
O4 C7' C6' 105.8(5)

loop_
_geom_bond_atom_site_label_1
_geom_bond_atom_site_label_2
_geom_bond_distance
Ce1 O2 2.520(2)
Ce1 O1 2.519(2)
Ce1 O4 2.522(2)
Ce1 O3 2.544(2)
Ce1 Br3 2.8764(5)
Ce1 Br1 2.8828(6)
Ce1 Br2 2.8907(6)
O1 C2 1.438(4)
O1 C1 1.448(4)
O2 C4 1.449(4)
O2 C3 1.442(4)
O3 C5 1.429(4)
O3 C6' 1.471(6)
O3 C6 1.497(8)
O4 C8 1.432(3)
O4 C7' 1.434(7)
O4 C7 1.503(10)
C2 C3 1.481(5)
C6 C7 1.468(12)
C6' C7' 1.503(9)
